data_4022354
loop_
_publ_author_name
'Naoya Morohashi'
'Hiroshi Katagiri'
'Nobuhiko Iki'
'Yusuke Yamane'
'Chizuko Kabuto'
'Tetsutaro Hattori'
'Sotaro Miyano'

_publ_section_title
;
 Synthesis of All Stereoisomers of Sulfinylcalix[4]arenes
;
_journal_name_full 'Journal of Organic Chemistry'
_journal_page_first 2324
_journal_page_last 2333
_journal_paper_doi 10.1021/jo026801x
_journal_volume 68
_journal_year 2003
_chemical_formula_moiety 'C45 H57 Cl3 O8 S4 '
_chemical_formula_sum 'C45 H57 Cl3 O8 S4'
_chemical_formula_weight 960.54
_space_group_IT_number 2
_symmetry_cell_setting triclinic
_symmetry_Int_Tables_number 2
_symmetry_space_group_name_Hall '-P 1'
_symmetry_space_group_name_H-M 'P -1'
_cell_angle_alpha 90.730(8)
_cell_angle_beta 105.340(3)
_cell_angle_gamma 99.450(3)
_cell_formula_units_Z 2
_cell_length_a 11.430(2)
_cell_length_b 14.940(3)
_cell_length_c 16.120(5)
_cell_measurement_reflns_used 5618
_cell_measurement_temperature 230.2
_cell_measurement_theta_max 27.5
_cell_measurement_theta_min 1.3
_cell_volume 2640.1841
_computing_cell_refinement CRYSTALCLEAR
_computing_data_collection CRYSTALCLEAR
_computing_data_reduction 'teXsan Ver. 1.11'
_computing_publication_material 'teXsan Ver. 1.11'
_computing_structure_refinement 'teXsan Ver. 1.10'
_computing_structure_solution SIR92
_diffrn_detector_area_resol_mean 7.32
_diffrn_measured_fraction_theta_full 0.8618
_diffrn_measured_fraction_theta_max 0.8618
_diffrn_measurement_device_type 'Rigaku/MSC Mercury CCD'
_diffrn_measurement_method \w
_diffrn_radiation_type 'Mo K\a'
_diffrn_radiation_wavelength 0.7107
_diffrn_reflns_av_R_equivalents 0.052
_diffrn_reflns_limit_h_max 13
_diffrn_reflns_limit_h_min -12
_diffrn_reflns_limit_k_max 16
_diffrn_reflns_limit_k_min -19
_diffrn_reflns_limit_l_max 20
_diffrn_reflns_limit_l_min -19
_diffrn_reflns_number 20493
_diffrn_reflns_theta_full 27.18
_diffrn_reflns_theta_max 27.18
_exptl_absorpt_coefficient_mu 0.377
_exptl_absorpt_correction_T_max 0.927
_exptl_absorpt_correction_T_min 0.590
_exptl_absorpt_correction_type none
_exptl_crystal_colour Colorless
_exptl_crystal_density_diffrn 1.208
_exptl_crystal_density_method 'not measured'
_exptl_crystal_description Prism
_exptl_crystal_size_max 0.200
_exptl_crystal_size_mid 0.200
_exptl_crystal_size_min 0.200
_refine_diff_density_max 0.62
_refine_diff_density_min -0.33
_refine_ls_extinction_method none
_refine_ls_goodness_of_fit_ref 2.205
_refine_ls_hydrogen_treatment noref
_refine_ls_number_parameters 514
_refine_ls_number_reflns 4529
_refine_ls_R_factor_gt 0.0671
_refine_ls_shift/su_max 0.0002
_refine_ls_structure_factor_coef F
_refine_ls_weighting_details 'w = 1/[\s^2^(Fo) + 0.00040|Fo|^2^]'
_refine_ls_weighting_scheme calc
_refine_ls_wR_factor_ref 0.0869
_reflns_number_gt 4529
_reflns_number_total 10004
_reflns_threshold_expression F^2^>5.0\s(F^2^)
_cod_data_source_file jo026801xsi20030127_123539_5.cif
_cod_data_source_block compound_16rcct
_cod_original_sg_symbol_H-M 'P -1 '
_cod_original_formula_sum 'C45 H57 Cl3 O8 S4 '
_cod_database_code 4022354

loop_
_symmetry_equiv_pos_as_xyz
x,y,z
-x,-y,-z

loop_
_atom_site_label
_atom_site_type_symbol
_atom_site_fract_x
_atom_site_fract_y
_atom_site_fract_z
_atom_site_U_iso_or_equiv
_atom_site_adp_type
_atom_site_occupancy
_atom_site_calc_flag
_atom_site_refinement_flags
Cl(1) Cl 0.1517 -0.1210 0.7079 0.0839 Uani 0.70 d P
Cl(2) Cl 0.3386 -0.1980 0.6530 0.1202 Uani 0.70 d P
Cl(3) Cl 0.4064 -0.0316 0.7624 0.1194 Uani 0.70 d P
Cl(4) Cl 0.1736 -0.1521 0.7106 0.2137 Uani 0.30 d P
Cl(5) Cl 0.3709 -0.1511 0.6446 0.1411 Uani 0.30 d P
Cl(6) Cl 0.3791 -0.0251 0.7765 0.2072 Uani 0.30 d P
S(1) S 0.1389(1) 0.10614(9) 0.91220(10) 0.0432(4) Uani 1.00 d .
S(2) S -0.0654(2) 0.07667(10) 0.5590(1) 0.0487(5) Uani 1.00 d .
S(3) S -0.0784(2) 0.44273(10) 0.5667(1) 0.0551(5) Uani 1.00 d .
S(4) S 0.0778(2) 0.46839(9) 0.9288(1) 0.0494(5) Uani 1.00 d .
O(1) O 0.2112(4) 0.3073(2) 0.9034(3) 0.048(1) Uani 1.00 d .
O(2) O 0.0865(4) 0.1682(2) 0.7315(3) 0.047(1) Uani 1.00 d .
O(3) O 0.0371(4) 0.2806(3) 0.5679(3) 0.054(1) Uani 1.00 d .
O(4) O -0.1095(4) 0.4313(3) 0.7556(3) 0.055(1) Uani 1.00 d .
O(5) O 0.1362(4) 0.0457(2) 0.9856(3) 0.055(1) Uani 1.00 d .
O(6) O -0.1600(4) 0.0078(3) 0.4958(3) 0.062(1) Uani 1.00 d .
O(7) O -0.1730(4) 0.5012(3) 0.5654(3) 0.070(1) Uani 1.00 d .
O(8) O 0.2008(4) 0.4941(3) 0.9943(3) 0.057(1) Uani 1.00 d .
C(1) C 0.0990(5) 0.2826(3) 0.9197(4) 0.040(2) Uani 1.00 d .
C(2) C 0.0468(6) 0.1914(3) 0.9229(4) 0.042(2) Uani 1.00 d .
C(3) C -0.0681(5) 0.1661(4) 0.9390(4) 0.043(2) Uani 1.00 d .
C(4) C -0.1406(6) 0.2309(4) 0.9486(4) 0.047(2) Uani 1.00 d .
C(5) C -0.0909(5) 0.3229(4) 0.9434(4) 0.045(2) Uani 1.00 d .
C(6) C 0.0257(6) 0.3480(3) 0.9291(4) 0.044(2) Uani 1.00 d .
C(7) C -0.2647(6) 0.2042(4) 0.9703(5) 0.058(2) Uani 1.00 d .
C(8) C -0.3306(7) 0.1109(5) 0.9285(7) 0.090(3) Uani 1.00 d .
C(9) C -0.2406(9) 0.2026(10) 1.0675(6) 0.131(4) Uani 1.00 d .
C(10) C -0.3536(7) 0.2711(5) 0.9350(7) 0.089(3) Uani 1.00 d .
C(11) C 0.0230(5) 0.0820(3) 0.7372(4) 0.041(2) Uani 1.00 d .
C(12) C -0.0577(5) 0.0333(3) 0.6644(4) 0.043(2) Uani 1.00 d .
C(13) C -0.1277(6) -0.0508(4) 0.6718(4) 0.047(2) Uani 1.00 d .
C(14) C -0.1201(5) -0.0871(4) 0.7527(4) 0.045(2) Uani 1.00 d .
C(15) C -0.0388(5) -0.0373(3) 0.8255(4) 0.044(2) Uani 1.00 d .
C(16) C 0.0308(5) 0.0463(3) 0.8176(4) 0.042(2) Uani 1.00 d .
C(17) C -0.2006(6) -0.1773(4) 0.7626(4) 0.054(2) Uani 1.00 d .
C(18) C -0.247(1) -0.2344(6) 0.6796(6) 0.169(5) Uani 1.00 d .
C(19) C -0.1333(9) -0.2306(5) 0.8322(6) 0.106(3) Uani 1.00 d .
C(20) C -0.308(1) -0.1524(6) 0.794(1) 0.173(6) Uani 1.00 d .
C(21) C -0.0842(5) 0.2583(4) 0.5702(4) 0.044(2) Uani 1.00 d .
C(22) C -0.1500(5) 0.3285(3) 0.5773(4) 0.044(2) Uani 1.00 d .
C(23) C -0.2704(6) 0.3108(4) 0.5821(4) 0.048(2) Uani 1.00 d .
C(24) C -0.3331(5) 0.2210(4) 0.5811(4) 0.046(2) Uani 1.00 d .
C(25) C -0.2661(6) 0.1512(4) 0.5773(4) 0.046(2) Uani 1.00 d .
C(26) C -0.1435(5) 0.1703(3) 0.5715(4) 0.043(2) Uani 1.00 d .
C(27) C -0.4641(6) 0.2028(4) 0.5911(5) 0.061(2) Uani 1.00 d .
C(28) C -0.5373(7) 0.2747(6) 0.5467(7) 0.103(3) Uani 1.00 d .
C(29) C -0.5338(8) 0.1102(6) 0.5494(9) 0.127(4) Uani 1.00 d .
C(30) C -0.455(1) 0.2104(9) 0.6880(7) 0.125(4) Uani 1.00 d .
C(31) C 0.0088(5) 0.4568(3) 0.7495(4) 0.046(2) Uani 1.00 d .
C(32) C 0.0377(5) 0.4614(3) 0.6690(4) 0.047(2) Uani 1.00 d .
C(33) C 0.1599(6) 0.4834(4) 0.6654(4) 0.053(2) Uani 1.00 d .
C(34) C 0.2590(6) 0.5009(4) 0.7400(4) 0.048(2) Uani 1.00 d .
C(35) C 0.2301(6) 0.4951(4) 0.8200(4) 0.049(2) Uani 1.00 d .
C(36) C 0.1084(6) 0.4721(3) 0.8246(4) 0.045(2) Uani 1.00 d .
C(37) C 0.3932(7) 0.5198(5) 0.7367(5) 0.068(2) Uani 1.00 d .
C(38) C 0.452(1) 0.4378(8) 0.767(1) 0.177(7) Uani 1.00 d .
C(39) C 0.4088(9) 0.540(1) 0.6488(7) 0.143(5) Uani 1.00 d .
C(40) C 0.4642(9) 0.6003(8) 0.7978(7) 0.120(4) Uani 1.00 d .
C(41) C 0.3167(6) 0.3161(4) 0.9813(5) 0.065(2) Uani 1.00 d .
C(42) C 0.2054(6) 0.1712(5) 0.7167(5) 0.068(2) Uani 1.00 d .
C(43) C 0.0573(7) 0.2754(5) 0.4839(5) 0.075(3) Uani 1.00 d .
C(44) C -0.1723(7) 0.5072(5) 0.7648(6) 0.079(3) Uani 1.00 d .
C(45) C 0.2915(8) -0.0943(6) 0.6812(6) 0.083(3) Uani 1.00 d .
H(1) H -0.3088 0.0837 0.5833 0.0859 Uiso 1.00 calc .
H(2) H -0.1124 0.0978 0.9460 0.0859 Uiso 1.00 calc .
H(3) H -0.1474 0.3822 0.9492 0.0859 Uiso 1.00 calc .
H(4) H -0.3486 0.1098 0.8672 0.1023 Uiso 1.00 calc .
H(5) H -0.2810 0.0643 0.9477 0.1023 Uiso 1.00 calc .
H(6) H -0.4070 0.0926 0.9434 0.1023 Uiso 1.00 calc .
H(7) H -0.1866 0.1586 1.0914 0.1391 Uiso 1.00 calc .
H(8) H -0.3140 0.1853 1.0856 0.1391 Uiso 1.00 calc .
H(9) H -0.1988 0.2603 1.0968 0.1391 Uiso 1.00 calc .
H(10) H -0.3236 0.3151 0.9728 0.0859 Uiso 1.00 calc .
H(11) H -0.4376 0.2469 0.9240 0.0859 Uiso 1.00 calc .
H(12) H -0.3651 0.2750 0.8610 0.0859 Uiso 1.00 calc .
H(13) H -0.1741 -0.0886 0.6207 0.0859 Uiso 1.00 calc .
H(14) H -0.0253 -0.0719 0.8796 0.0859 Uiso 1.00 calc .
H(15) H -0.2922 -0.2919 0.6895 0.2263 Uiso 1.00 calc .
H(16) H -0.2846 -0.2072 0.6353 0.2263 Uiso 1.00 calc .
H(17) H -0.1700 -0.2533 0.6676 0.2263 Uiso 1.00 calc .
H(18) H -0.1028 -0.1997 0.8855 0.1192 Uiso 1.00 calc .
H(19) H -0.0607 -0.2477 0.8154 0.1192 Uiso 1.00 calc .
H(20) H -0.1825 -0.2885 0.8367 0.1192 Uiso 1.00 calc .
H(21) H -0.2732 -0.1181 0.8529 0.1634 Uiso 1.00 calc .
H(22) H -0.3595 -0.2060 0.8072 0.1634 Uiso 1.00 calc .
H(23) H -0.3547 -0.1167 0.7593 0.1634 Uiso 1.00 calc .
H(24) H -0.3308 0.3689 0.5852 0.0859 Uiso 1.00 calc .
H(25) H -0.4998 0.3362 0.5695 0.1138 Uiso 1.00 calc .
H(26) H -0.5447 0.2744 0.4852 0.1138 Uiso 1.00 calc .
H(27) H -0.6208 0.2659 0.5523 0.1138 Uiso 1.00 calc .
H(28) H -0.5413 0.1081 0.4884 0.1505 Uiso 1.00 calc .
H(29) H -0.4936 0.0626 0.5739 0.1505 Uiso 1.00 calc .
H(30) H -0.6164 0.0997 0.5561 0.1505 Uiso 1.00 calc .
H(31) H -0.5368 0.2002 0.6964 0.1399 Uiso 1.00 calc .
H(32) H -0.4108 0.1674 0.7178 0.1399 Uiso 1.00 calc .
H(33) H -0.4158 0.2704 0.7120 0.1399 Uiso 1.00 calc .
H(34) H 0.1734 0.4815 0.6021 0.0859 Uiso 1.00 calc .
H(35) H 0.2885 0.5125 0.8763 0.0859 Uiso 1.00 calc .
H(36) H 0.4455 0.4201 0.8220 0.2050 Uiso 1.00 calc .
H(37) H 0.5382 0.4452 0.7675 0.2050 Uiso 1.00 calc .
H(38) H 0.4125 0.3830 0.7268 0.2050 Uiso 1.00 calc .
H(39) H 0.3642 0.4895 0.6071 0.1553 Uiso 1.00 calc .
H(40) H 0.3776 0.5929 0.6281 0.1553 Uiso 1.00 calc .
H(41) H 0.4934 0.5469 0.6480 0.1553 Uiso 1.00 calc .
H(42) H 0.5511 0.6094 0.7998 0.1377 Uiso 1.00 calc .
H(43) H 0.4349 0.6550 0.7800 0.1377 Uiso 1.00 calc .
H(44) H 0.4581 0.5904 0.8550 0.1377 Uiso 1.00 calc .
H(45) H 0.3928 0.3362 0.9670 0.0787 Uiso 1.00 calc .
H(46) H 0.3217 0.2583 1.0066 0.0787 Uiso 1.00 calc .
H(47) H 0.3092 0.3582 1.0235 0.0787 Uiso 1.00 calc .
H(48) H 0.2619 0.1557 0.7662 0.0806 Uiso 1.00 calc .
H(49) H 0.2002 0.1317 0.6688 0.0806 Uiso 1.00 calc .
H(50) H 0.2357 0.2325 0.7037 0.0806 Uiso 1.00 calc .
H(51) H 0.0751 0.2148 0.4728 0.0865 Uiso 1.00 calc .
H(52) H 0.1278 0.3181 0.4811 0.0865 Uiso 1.00 calc .
H(53) H -0.0118 0.2841 0.4403 0.0865 Uiso 1.00 calc .
H(54) H -0.1134 0.5750 0.7470 0.0859 Uiso 1.00 calc .
H(55) H -0.1343 0.5323 0.8424 0.0859 Uiso 1.00 calc .
H(56) H -0.2723 0.4944 0.7166 0.0859 Uiso 1.00 calc .
H(57) H 0.2744 -0.0575 0.6312 0.0971 Uiso 1.00 calc .

loop_
_atom_site_aniso_label
_atom_site_aniso_U_11
_atom_site_aniso_U_22
_atom_site_aniso_U_33
_atom_site_aniso_U_12
_atom_site_aniso_U_13
_atom_site_aniso_U_23
Cl(1) 0.0667 0.1036 0.0864 0.0184 0.0281 -0.0041
Cl(2) 0.1535 0.1317 0.0914 0.0916 0.0214 -0.0088
Cl(3) 0.0773 0.1102 0.1425 -0.0029 -0.0063 -0.0137
Cl(4) 0.1014 0.4181 0.1334 0.0550 0.0438 0.0713
Cl(5) 0.1771 0.1795 0.1061 0.0929 0.0684 0.0155
Cl(6) 0.3488 0.1039 0.1258 0.0345 -0.0080 0.0240
S(1) 0.0502(9) 0.0323(7) 0.0458(9) 0.0074(6) 0.0105(7) 0.0007(6)
S(2) 0.064(1) 0.0428(8) 0.0450(9) 0.0123(7) 0.0220(8) 0.0021(6)
S(3) 0.060(1) 0.0390(8) 0.061(1) 0.0012(7) 0.0117(9) 0.0131(7)
S(4) 0.064(1) 0.0311(7) 0.058(1) 0.0065(6) 0.0260(9) -0.0049(6)
O(1) 0.048(2) 0.035(2) 0.062(3) 0.003(2) 0.021(2) 0.001(2)
O(2) 0.053(2) 0.032(2) 0.061(3) 0.003(2) 0.024(2) 0.005(2)
O(3) 0.051(3) 0.056(2) 0.056(3) 0.001(2) 0.022(2) 0.004(2)
O(4) 0.047(3) 0.047(2) 0.075(3) 0.007(2) 0.023(2) 0.003(2)
O(5) 0.076(3) 0.040(2) 0.046(3) 0.012(2) 0.009(2) 0.007(2)
O(6) 0.086(3) 0.050(2) 0.048(3) 0.012(2) 0.017(2) -0.009(2)
O(7) 0.065(3) 0.044(2) 0.091(4) 0.012(2) 0.004(3) 0.017(2)
O(8) 0.065(3) 0.046(2) 0.061(3) 0.004(2) 0.023(2) -0.010(2)
C(1) 0.049(3) 0.035(3) 0.035(3) 0.003(2) 0.013(3) -0.001(2)
C(2) 0.057(4) 0.031(3) 0.039(3) 0.010(2) 0.014(3) -0.002(2)
C(3) 0.046(3) 0.036(3) 0.044(4) 0.005(2) 0.010(3) 0.000(2)
C(4) 0.053(4) 0.042(3) 0.049(4) 0.010(3) 0.016(3) 0.001(3)
C(5) 0.054(4) 0.040(3) 0.044(4) 0.012(3) 0.016(3) 0.001(2)
C(6) 0.064(4) 0.027(2) 0.044(4) 0.007(2) 0.019(3) -0.004(2)
C(7) 0.053(4) 0.054(4) 0.073(5) 0.012(3) 0.025(4) 0.014(3)
C(8) 0.064(5) 0.064(4) 0.141(8) -0.001(4) 0.035(5) 0.013(5)
C(9) 0.082(6) 0.25(1) 0.078(7) 0.014(7) 0.052(6) 0.030(7)
C(10) 0.058(5) 0.064(4) 0.144(8) 0.012(4) 0.027(5) -0.004(5)
C(11) 0.043(3) 0.032(3) 0.049(4) 0.011(2) 0.014(3) 0.001(2)
C(12) 0.054(4) 0.037(3) 0.043(3) 0.015(3) 0.016(3) 0.003(2)
C(13) 0.057(4) 0.036(3) 0.047(4) 0.004(3) 0.012(3) -0.005(2)
C(14) 0.051(4) 0.038(3) 0.043(4) 0.004(3) 0.013(3) 0.002(2)
C(15) 0.055(4) 0.033(3) 0.045(4) 0.009(3) 0.015(3) 0.006(2)
C(16) 0.047(3) 0.036(3) 0.044(3) 0.008(2) 0.013(3) -0.003(2)
C(17) 0.065(4) 0.036(3) 0.057(4) -0.005(3) 0.016(3) 0.001(3)
C(18) 0.30(2) 0.085(6) 0.061(6) -0.115(9) 0.034(8) -0.008(5)
C(19) 0.118(7) 0.055(4) 0.107(7) -0.024(5) -0.012(6) 0.025(5)
C(20) 0.112(9) 0.068(6) 0.37(2) 0.006(6) 0.13(1) 0.046(9)
C(21) 0.045(3) 0.048(3) 0.035(3) 0.004(3) 0.009(3) 0.003(3)
C(22) 0.046(3) 0.033(3) 0.046(4) -0.003(2) 0.004(3) 0.011(2)
C(23) 0.052(4) 0.044(3) 0.048(4) 0.008(3) 0.013(3) 0.002(3)
C(24) 0.049(3) 0.043(3) 0.046(4) 0.002(3) 0.015(3) -0.001(3)
C(25) 0.051(4) 0.037(3) 0.049(4) 0.000(3) 0.015(3) 0.000(3)
C(26) 0.056(4) 0.035(3) 0.038(3) 0.009(3) 0.012(3) 0.004(2)
C(27) 0.050(4) 0.056(4) 0.078(5) 0.002(3) 0.024(4) -0.008(3)
C(28) 0.054(5) 0.091(6) 0.16(1) 0.012(4) 0.032(6) 0.010(6)
C(29) 0.072(6) 0.080(6) 0.23(1) -0.025(5) 0.065(7) -0.053(7)
C(30) 0.108(8) 0.18(1) 0.103(8) 0.006(7) 0.067(7) 0.002(7)
C(31) 0.047(4) 0.022(2) 0.068(4) 0.002(2) 0.017(3) 0.006(2)
C(32) 0.049(4) 0.032(3) 0.056(4) 0.002(2) 0.014(3) 0.005(3)
C(33) 0.058(4) 0.037(3) 0.067(5) 0.000(3) 0.026(4) 0.008(3)
C(34) 0.048(4) 0.040(3) 0.054(4) -0.002(3) 0.013(3) 0.004(3)
C(35) 0.054(4) 0.036(3) 0.055(4) 0.004(3) 0.016(3) -0.003(3)
C(36) 0.058(4) 0.022(2) 0.055(4) 0.004(2) 0.016(3) 0.000(2)
C(37) 0.060(4) 0.070(4) 0.073(5) -0.008(4) 0.031(4) 0.001(4)
C(38) 0.096(8) 0.114(8) 0.37(2) 0.045(7) 0.13(1) 0.08(1)
C(39) 0.075(6) 0.24(1) 0.093(8) -0.038(8) 0.038(6) -0.009(8)
C(40) 0.084(6) 0.155(9) 0.100(8) -0.041(6) 0.026(6) -0.022(7)
C(41) 0.047(4) 0.056(4) 0.086(5) 0.005(3) 0.010(4) -0.003(4)
C(42) 0.053(4) 0.074(4) 0.080(5) 0.006(3) 0.025(4) 0.012(4)
C(43) 0.086(5) 0.079(5) 0.069(5) -0.001(4) 0.047(5) -0.004(4)
C(44) 0.071(5) 0.072(5) 0.100(6) 0.031(4) 0.024(5) -0.004(4)
C(45) 0.091(6) 0.090(5) 0.077(6) 0.028(5) 0.030(5) 0.022(4)

loop_
_atom_type_symbol
_atom_type_description
_atom_type_scat_dispersion_real
_atom_type_scat_dispersion_imag
_atom_type_scat_source
C C 0.003 0.002
;International Tables for Crystallography 
(1992, Vol. C, Tables 4.2.6.8 and 6.1.1.1) 
;
H H 0.000 0.000
;International Tables for Crystallography 
(1992, Vol. C, Table 6.1.1.2) 
;
O O 0.011 0.006
;International Tables for Crystallography 
(1992, Vol. C, Tables 4.2.6.8 and 6.1.1.1) 
;
S S 0.125 0.123
;International Tables for Crystallography 
(1992, Vol. C, Tables 4.2.6.8 and 6.1.1.1) 
;
Cl Cl 0.148 0.159
;International Tables for Crystallography 
(1992, Vol. C, Tables 4.2.6.8 and 6.1.1.1) 
;

loop_
_geom_angle_atom_site_label_1
_geom_angle_atom_site_label_2
_geom_angle_atom_site_label_3
_geom_angle
_geom_angle_publ_flag
O(5) S(1) C(2) 105.9(3) yes
O(5) S(1) C(16) 106.6(2) yes
C(2) S(1) C(16) 95.9(3) yes
O(6) S(2) C(12) 105.6(3) yes
O(6) S(2) C(26) 105.7(3) yes
C(12) S(2) C(26) 96.8(2) yes
O(7) S(3) C(22) 106.3(3) yes
O(7) S(3) C(32) 109.6(3) yes
C(22) S(3) C(32) 99.6(3) yes
O(8) S(4) C(6) 109.0(3) yes
O(8) S(4) C(36) 106.3(3) yes
C(6) S(4) C(36) 99.1(2) yes
C(1) O(1) C(41) 113.8(4) yes
C(11) O(2) C(42) 115.5(4) yes
C(21) O(3) C(43) 115.5(5) yes
C(31) O(4) C(44) 114.5(5) yes
O(1) C(1) C(2) 122.2(5) yes
O(1) C(1) C(6) 121.5(4) yes
C(2) C(1) C(6) 116.2(5) yes
S(1) C(2) C(1) 117.2(4) yes
S(1) C(2) C(3) 120.4(4) yes
C(1) C(2) C(3) 122.2(5) yes
C(2) C(3) C(4) 121.5(5) yes
C(3) C(4) C(5) 117.0(5) yes
C(3) C(4) C(7) 121.9(5) yes
C(5) C(4) C(7) 121.0(5) yes
C(4) C(5) C(6) 121.2(5) yes
S(4) C(6) C(1) 122.7(4) yes
S(4) C(6) C(5) 115.4(4) yes
C(1) C(6) C(5) 121.8(4) yes
C(4) C(7) C(8) 110.8(6) yes
C(4) C(7) C(9) 108.7(6) yes
C(4) C(7) C(10) 111.7(5) yes
C(8) C(7) C(9) 109.7(7) yes
C(8) C(7) C(10) 106.0(6) yes
C(9) C(7) C(10) 109.9(7) yes
O(2) C(11) C(12) 121.0(5) yes
O(2) C(11) C(16) 119.9(5) yes
C(12) C(11) C(16) 118.8(5) yes
S(2) C(12) C(11) 119.5(4) yes
S(2) C(12) C(13) 120.0(5) yes
C(11) C(12) C(13) 120.5(5) yes
C(12) C(13) C(14) 120.9(5) yes
C(13) C(14) C(15) 118.0(5) yes
C(13) C(14) C(17) 121.6(5) yes
C(15) C(14) C(17) 120.3(5) yes
C(14) C(15) C(16) 120.8(5) yes
S(1) C(16) C(11) 119.6(4) yes
S(1) C(16) C(15) 119.4(4) yes
C(11) C(16) C(15) 121.0(5) yes
C(14) C(17) C(18) 111.6(5) yes
C(14) C(17) C(19) 111.7(5) yes
C(14) C(17) C(20) 106.5(5) yes
C(18) C(17) C(19) 109.8(7) yes
C(18) C(17) C(20) 111.3(10) yes
C(19) C(17) C(20) 105.7(8) yes
O(3) C(21) C(22) 119.1(5) yes
O(3) C(21) C(26) 123.7(5) yes
C(22) C(21) C(26) 117.1(5) yes
S(3) C(22) C(21) 117.4(4) yes
S(3) C(22) C(23) 120.2(4) yes
C(21) C(22) C(23) 122.0(5) yes
C(22) C(23) C(24) 121.4(5) yes
C(23) C(24) C(25) 116.6(5) yes
C(23) C(24) C(27) 120.7(5) yes
C(25) C(24) C(27) 122.5(5) yes
C(24) C(25) C(26) 121.3(5) yes
S(2) C(26) C(21) 119.2(4) yes
S(2) C(26) C(25) 119.2(4) yes
C(21) C(26) C(25) 121.5(5) yes
C(24) C(27) C(28) 110.4(5) yes
C(24) C(27) C(29) 111.4(6) yes
C(24) C(27) C(30) 107.7(6) yes
C(28) C(27) C(29) 107.1(7) yes
C(28) C(27) C(30) 108.3(8) yes
C(29) C(27) C(30) 111.9(8) yes
O(4) C(31) C(32) 122.3(6) yes
O(4) C(31) C(36) 120.3(5) yes
C(32) C(31) C(36) 117.2(5) yes
S(3) C(32) C(31) 122.9(5) yes
S(3) C(32) C(33) 116.3(5) yes
C(31) C(32) C(33) 120.8(6) yes
C(32) C(33) C(34) 122.2(6) yes
C(33) C(34) C(35) 117.0(5) yes
C(33) C(34) C(37) 122.5(6) yes
C(35) C(34) C(37) 120.4(6) yes
C(34) C(35) C(36) 121.5(6) yes
S(4) C(36) C(31) 119.4(4) yes
S(4) C(36) C(35) 119.2(5) yes
C(31) C(36) C(35) 121.4(6) yes
C(34) C(37) C(38) 108.8(6) yes
C(34) C(37) C(39) 113.9(7) yes
C(34) C(37) C(40) 110.2(7) yes
C(38) C(37) C(39) 108.9(10) yes
C(38) C(37) C(40) 107.3(10) yes
C(39) C(37) C(40) 107.6(7) yes
Cl(1) C(45) Cl(2) 109.5(4) yes
Cl(1) C(45) Cl(3) 112.9(5) yes
Cl(2) C(45) Cl(3) 110.3(5) yes
Cl(4) C(45) Cl(5) 116.6(5) yes
Cl(4) C(45) Cl(6) 103.7(4) yes
Cl(5) C(45) Cl(6) 112.7(5) yes

loop_
_geom_bond_atom_site_label_1
_geom_bond_atom_site_label_2
_geom_bond_distance
_geom_bond_publ_flag
Cl(1) C(45) 1.748(8) yes
Cl(2) C(45) 1.811(8) yes
Cl(3) C(45) 1.723(9) yes
Cl(4) C(45) 1.659(8) yes
Cl(5) C(45) 1.554(8) yes
Cl(6) C(45) 1.800(9) yes
S(1) O(5) 1.502(4) yes
S(1) C(2) 1.815(6) yes
S(1) C(16) 1.805(6) yes
S(2) O(6) 1.514(5) yes
S(2) C(12) 1.811(6) yes
S(2) C(26) 1.814(6) yes
S(3) O(7) 1.494(5) yes
S(3) C(22) 1.799(5) yes
S(3) C(32) 1.807(7) yes
S(4) O(8) 1.505(5) yes
S(4) C(6) 1.799(5) yes
S(4) C(36) 1.804(6) yes
O(1) C(1) 1.368(6) yes
O(1) C(41) 1.480(8) yes
O(2) C(11) 1.388(6) yes
O(2) C(42) 1.434(7) yes
O(3) C(21) 1.382(7) yes
O(3) C(43) 1.435(8) yes
O(4) C(31) 1.372(7) yes
O(4) C(44) 1.464(8) yes
C(1) C(2) 1.402(7) yes
C(1) C(6) 1.419(8) yes
C(2) C(3) 1.399(8) yes
C(3) C(4) 1.406(8) yes
C(4) C(5) 1.411(8) yes
C(4) C(7) 1.541(8) yes
C(5) C(6) 1.403(8) yes
C(7) C(8) 1.52(1) yes
C(7) C(9) 1.52(1) yes
C(7) C(10) 1.55(1) yes
C(11) C(12) 1.394(8) yes
C(11) C(16) 1.394(8) yes
C(12) C(13) 1.399(7) yes
C(13) C(14) 1.406(8) yes
C(14) C(15) 1.402(8) yes
C(14) C(17) 1.538(7) yes
C(15) C(16) 1.394(7) yes
C(17) C(18) 1.50(1) yes
C(17) C(19) 1.50(1) yes
C(17) C(20) 1.54(1) yes
C(21) C(22) 1.407(8) yes
C(21) C(26) 1.380(7) yes
C(22) C(23) 1.380(8) yes
C(23) C(24) 1.412(8) yes
C(24) C(25) 1.400(8) yes
C(24) C(27) 1.529(8) yes
C(25) C(26) 1.412(8) yes
C(27) C(28) 1.54(1) yes
C(27) C(29) 1.53(1) yes
C(27) C(30) 1.54(1) yes
C(31) C(32) 1.422(9) yes
C(31) C(36) 1.412(8) yes
C(32) C(33) 1.397(8) yes
C(33) C(34) 1.404(9) yes
C(34) C(35) 1.414(8) yes
C(34) C(37) 1.529(9) yes
C(35) C(36) 1.399(8) yes
C(37) C(38) 1.52(1) yes
C(37) C(39) 1.50(1) yes
C(37) C(40) 1.52(1) yes
